data_7040102
loop_
_publ_author_name
'Alvarez, M. Angeles'
'Garc\'ia, M Esther'
'Garc\'ia-Viv\'o, Daniel'
'Ruiz, Miguel A.'
'Toyos, Adri\'an'

_publ_section_title
;
 The doubly-bonded ditungsten anion [W2Cp2(\m-PPh2)(NO)2](-): an entry to
 the chemistry of unsaturated nitrosyl complexes.
;
_journal_issue 34
_journal_name_full 'Dalton transactions (Cambridge, England : 2003)'
_journal_page_first 13300
_journal_page_last 13303
_journal_paper_doi 10.1039/c6dt02319c
_journal_volume 45
_journal_year 2016
_chemical_formula_moiety 'C22 H21 N2 O2 P W2'
_chemical_formula_sum 'C22 H21 N2 O2 P W2'
_chemical_formula_weight 744.08
_chemical_name_systematic
;
 ?
;
_space_group_IT_number 14
_symmetry_cell_setting monoclinic
_symmetry_Int_Tables_number 14
_symmetry_space_group_name_Hall '-P 2yn'
_symmetry_space_group_name_H-M 'P 1 21/n 1'
_atom_sites_solution_hydrogens mixed
_atom_sites_solution_primary dual
_atom_sites_solution_secondary difmap
_audit_conform_dict_location ftp://ftp.iucr.org/pub/cif_core.dic
_audit_conform_dict_name cif_core.dic
_audit_conform_dict_version 2.4.3
_audit_creation_method 'WinGX routine CIF_UPDATE'
_audit_update_record
;
2016-04-27 deposited with the CCDC.
2016-07-21 downloaded from the CCDC.
;
_cell_angle_alpha 90
_cell_angle_beta 90.101(2)
_cell_angle_gamma 90
_cell_formula_units_Z 4
_cell_length_a 10.2924(7)
_cell_length_b 16.6964(10)
_cell_length_c 12.2534(7)
_cell_measurement_reflns_used 6945
_cell_measurement_temperature 100(2)
_cell_measurement_theta_max 28.17
_cell_measurement_theta_min 2.44
_cell_measurement_wavelength 0.71073
_cell_volume 2105.7(2)
_computing_cell_refinement 'SAINT V8.37A integration software'
_computing_data_collection 'Bruker APEX2 software'
_computing_data_reduction 'SORTAV (Blessing, 1995)'
_computing_molecular_graphics 'ORTEP-3 for Windows (Farrugia, 2012)'
_computing_publication_material 'WinGX publication routines (Farrugia, 2012)'
_computing_structure_refinement 'SHELXL-2014 (Sheldrick, 2014)'
_computing_structure_solution 'SHELXT-2014 (Sheldrick, 2014)'
_diffrn_ambient_temperature 100(2)
_diffrn_detector 'APEX-II CCD'
_diffrn_measured_fraction_theta_full 1
_diffrn_measured_fraction_theta_max 0.997
_diffrn_measurement_device '\k-geometry diffractometer'
_diffrn_measurement_device_type 'Bruker APEX-II'
_diffrn_measurement_method '\f or \w oscillation scans'
_diffrn_orient_matrix_UB_11 0.095606
_diffrn_orient_matrix_UB_12 0.010088
_diffrn_orient_matrix_UB_13 0.00486
_diffrn_orient_matrix_UB_21 0.017283
_diffrn_orient_matrix_UB_22 -0.056603
_diffrn_orient_matrix_UB_23 -0.022355
_diffrn_orient_matrix_UB_31 0.000821
_diffrn_orient_matrix_UB_32 0.016778
_diffrn_orient_matrix_UB_33 -0.078338
_diffrn_radiation_monochromator graphite
_diffrn_radiation_probe x-ray
_diffrn_radiation_type MoK\a
_diffrn_radiation_wavelength 0.71073
_diffrn_reflns_av_R_equivalents 0.0521
_diffrn_reflns_Laue_measured_fraction_full 1
_diffrn_reflns_Laue_measured_fraction_max 0.997
_diffrn_reflns_limit_h_max 13
_diffrn_reflns_limit_h_min -13
_diffrn_reflns_limit_k_max 21
_diffrn_reflns_limit_k_min -22
_diffrn_reflns_limit_l_max 16
_diffrn_reflns_limit_l_min -16
_diffrn_reflns_number 24129
_diffrn_reflns_point_group_measured_fraction_full 1
_diffrn_reflns_point_group_measured_fraction_max 0.997
_diffrn_reflns_reduction_process
;
        Scaled and merged with Sortav
        R.H. Blessing, (1987) Cryst. Rev. 1, 3-58
        R.H. Blessing, (1989) J. Appl. Cryst. 22, 396-397
;
_diffrn_reflns_theta_full 25.242
_diffrn_reflns_theta_max 28.346
_diffrn_reflns_theta_min 1.22
_diffrn_source 'sealed x-ray tube'
_diffrn_standards_number 0
_exptl_absorpt_coefficient_mu 11.014
_exptl_absorpt_correction_T_max 0.454
_exptl_absorpt_correction_T_min 0.197
_exptl_absorpt_correction_type multi-scan
_exptl_absorpt_process_details
;
SADABS-2014/5 - Bruker AXS area detector scaling and absorption correction
;
_exptl_crystal_colour red
_exptl_crystal_density_diffrn 2.347
_exptl_crystal_density_method 'not measured'
_exptl_crystal_description Plate
_exptl_crystal_F_000 1384
_exptl_crystal_size_max 0.28
_exptl_crystal_size_mid 0.12
_exptl_crystal_size_min 0.06
_refine_diff_density_max 3.844
_refine_diff_density_min -2.536
_refine_diff_density_rms 0.29
_refine_ls_extinction_method none
_refine_ls_goodness_of_fit_ref 1.05
_refine_ls_hydrogen_treatment constr
_refine_ls_matrix_type full
_refine_ls_number_constraints 0
_refine_ls_number_parameters 263
_refine_ls_number_reflns 5241
_refine_ls_number_restraints 326
_refine_ls_restrained_S_all 1.027
_refine_ls_R_factor_all 0.0895
_refine_ls_R_factor_gt 0.0452
_refine_ls_shift/su_max 0
_refine_ls_shift/su_mean 0
_refine_ls_structure_factor_coef Fsqd
_refine_ls_weighting_details 'w=1/[\s^2^(Fo^2^)+(0.0420P)^2^+35.9346P] where P=(Fo^2^+2Fc^2^)/3'
_refine_ls_weighting_scheme calc
_refine_ls_wR_factor_gt 0.0964
_refine_ls_wR_factor_ref 0.12
_reflns_number_gt 3553
_reflns_number_total 5241
_reflns_threshold_expression 'I > 2\s(I)'
_cod_data_source_file c6dt02319c2.cif
_cod_data_source_block compound4
_cod_depositor_comments 'Adding full bibliography for 7040102--7040103.cif.'
_cod_original_sg_symbol_H-M 'P 21/n'
_cod_database_code 7040102
_shelx_estimated_absorpt_t_min 0.148
_shelx_estimated_absorpt_t_max 0.558

loop_
_symmetry_equiv_pos_as_xyz
'x, y, z'
'-x+1/2, y+1/2, -z+1/2'
'-x, -y, -z'
'x-1/2, -y-1/2, z-1/2'

loop_
_atom_site_label
_atom_site_type_symbol
_atom_site_fract_x
_atom_site_fract_y
_atom_site_fract_z
_atom_site_U_iso_or_equiv
_atom_site_adp_type
_atom_site_occupancy
_atom_site_calc_flag
W1 W 0.12641(6) 0.48342(4) 0.80834(6) 0.02569(15) Uani 1 d
H01 H 0.2591 0.5033 0.9069 0.039 Uiso 1 d
W2 W 0.39046(6) 0.51536(4) 0.80517(6) 0.02551(16) Uani 1 d
P1 P 0.2561(5) 0.4977(3) 0.6458(2) 0.0213(6) Uani 1 d
N1 N 0.0557(13) 0.5814(7) 0.8115(14) 0.034(3) Uani 1 d
N2 N 0.4512(12) 0.4160(7) 0.8217(12) 0.027(3) Uani 1 d
O1 O -0.0062(13) 0.6425(7) 0.8245(12) 0.045(3) Uani 1 d
O2 O 0.5046(13) 0.3511(7) 0.8348(10) 0.038(3) Uani 1 d
C1 C 0.127(2) 0.3422(10) 0.8192(15) 0.047(3) Uani 1 d
H1 H 0.205 0.312 0.8103 0.057 Uiso 1 calc
C2 C 0.0433(19) 0.3632(10) 0.7365(16) 0.044(3) Uani 1 d
H2 H 0.0537 0.3502 0.6616 0.052 Uiso 1 calc
C3 C -0.0623(19) 0.4079(10) 0.7817(18) 0.047(3) Uani 1 d
H3 H -0.1346 0.4313 0.7455 0.056 Uiso 1 calc
C4 C -0.029(2) 0.4082(11) 0.9014(17) 0.050(4) Uani 1 d
H4 H -0.0802 0.4313 0.9576 0.059 Uiso 1 calc
C5 C 0.083(2) 0.3712(10) 0.9152(17) 0.048(3) Uani 1 d
H5 H 0.126 0.3655 0.9833 0.058 Uiso 1 calc
C6 C 0.404(2) 0.6557(10) 0.7902(18) 0.056(4) Uani 1 d
H6 H 0.3301 0.6868 0.7707 0.067 Uiso 1 calc
C7 C 0.4895(19) 0.6225(10) 0.7190(16) 0.049(4) Uani 1 d
H7 H 0.4865 0.6254 0.6416 0.059 Uiso 1 calc
C8 C 0.5850(19) 0.5823(12) 0.7838(17) 0.049(3) Uani 1 d
H8 H 0.6582 0.554 0.7566 0.059 Uiso 1 calc
C9 C 0.5546(19) 0.5911(10) 0.8886(16) 0.042(3) Uani 1 d
H9 H 0.6017 0.57 0.9488 0.051 Uiso 1 calc
C10 C 0.441(2) 0.6371(11) 0.8948(18) 0.052(4) Uani 1 d
H10 H 0.3974 0.6526 0.9597 0.062 Uiso 1 calc
C11 C 0.2663(15) 0.4088(8) 0.5570(14) 0.023(3) Uani 1 d
C12 C 0.3442(16) 0.3458(8) 0.5846(13) 0.027(3) Uani 1 d
H12 H 0.3971 0.3484 0.6481 0.032 Uiso 1 calc
C13 C 0.3456(19) 0.2771(10) 0.5182(15) 0.038(4) Uani 1 d
H13 H 0.4018 0.2338 0.5357 0.045 Uiso 1 calc
C14 C 0.2647(17) 0.2719(9) 0.4266(15) 0.031(3) Uani 1 d
H14 H 0.264 0.225 0.3828 0.038 Uiso 1 calc
C15 C 0.1870(16) 0.3352(9) 0.4013(14) 0.029(3) Uani 1 d
H15 H 0.1333 0.3321 0.3383 0.035 Uiso 1 calc
C16 C 0.1835(17) 0.4037(10) 0.4639(14) 0.029(3) Uani 1 d
H16 H 0.127 0.4466 0.4455 0.035 Uiso 1 calc
C17 C 0.2394(15) 0.5821(9) 0.5525(14) 0.025(3) Uani 1 d
C18 C 0.1585(17) 0.6461(9) 0.5766(14) 0.028(3) Uani 1 d
H18 H 0.1044 0.6435 0.6393 0.034 Uiso 1 calc
C19 C 0.1552(18) 0.7134(10) 0.5113(13) 0.034(4) Uani 1 d
H19 H 0.1007 0.7573 0.5297 0.04 Uiso 1 calc
C20 C 0.2314(17) 0.7163(10) 0.4194(15) 0.034(3) Uani 1 d
H20 H 0.2289 0.762 0.3732 0.04 Uiso 1 calc
C21 C 0.3112(17) 0.6527(10) 0.3945(14) 0.033(3) Uani 1 d
H21 H 0.3639 0.6546 0.331 0.039 Uiso 1 calc
C22 C 0.3150(16) 0.5858(9) 0.4620(13) 0.026(3) Uani 1 d
H22 H 0.3709 0.5423 0.4447 0.031 Uiso 1 calc

loop_
_atom_site_aniso_label
_atom_site_aniso_U_11
_atom_site_aniso_U_22
_atom_site_aniso_U_33
_atom_site_aniso_U_23
_atom_site_aniso_U_13
_atom_site_aniso_U_12
W1 0.0389(3) 0.0174(3) 0.0208(3) 0.0000(3) 0.0014(3) -0.0057(2)
W2 0.0384(3) 0.0159(3) 0.0221(3) 0.0004(3) -0.0091(3) -0.0022(2)
P1 0.0242(16) 0.0206(13) 0.0191(12) -0.0004(16) -0.0058(17) -0.0009(10)
N1 0.047(6) 0.016(4) 0.038(7) -0.001(4) 0.000(6) 0.000(4)
N2 0.037(6) 0.026(4) 0.019(6) 0.001(4) -0.001(5) -0.004(3)
O1 0.053(7) 0.028(5) 0.054(9) -0.006(5) -0.007(7) 0.012(5)
O2 0.055(7) 0.030(5) 0.030(7) 0.004(4) -0.004(6) 0.010(5)
C1 0.069(7) 0.024(5) 0.049(6) 0.005(4) 0.002(6) -0.014(5)
C2 0.063(7) 0.030(6) 0.038(6) 0.000(4) 0.008(5) -0.018(5)
C3 0.054(6) 0.031(6) 0.055(7) -0.003(5) 0.006(5) -0.021(5)
C4 0.067(7) 0.035(7) 0.047(7) -0.001(5) 0.012(5) -0.022(5)
C5 0.072(8) 0.028(6) 0.045(6) 0.004(4) 0.005(5) -0.024(5)
C6 0.068(7) 0.030(6) 0.069(8) 0.006(5) -0.021(6) -0.018(5)
C7 0.063(7) 0.038(6) 0.048(7) 0.012(5) -0.023(5) -0.030(5)
C8 0.051(6) 0.048(7) 0.047(6) 0.009(5) -0.013(5) -0.017(5)
C9 0.055(7) 0.031(6) 0.041(6) 0.008(5) -0.019(5) -0.021(5)
C10 0.064(8) 0.031(6) 0.060(7) -0.006(5) -0.016(5) -0.015(5)
C11 0.030(6) 0.014(4) 0.026(5) -0.003(4) 0.001(4) -0.001(4)
C12 0.035(7) 0.021(5) 0.024(6) -0.004(4) -0.001(5) 0.003(5)
C13 0.051(9) 0.022(6) 0.039(7) -0.012(5) -0.002(7) 0.008(5)
C14 0.038(7) 0.023(6) 0.033(7) -0.010(5) 0.008(6) -0.001(5)
C15 0.032(7) 0.027(5) 0.028(6) -0.009(5) 0.002(5) -0.004(5)
C16 0.032(7) 0.026(6) 0.029(6) -0.005(4) 0.000(5) 0.001(5)
C17 0.031(6) 0.019(4) 0.026(5) 0.000(4) -0.002(4) 0.001(4)
C18 0.038(7) 0.024(5) 0.023(6) 0.002(4) 0.001(5) 0.005(5)
C19 0.045(8) 0.026(6) 0.029(6) 0.006(5) 0.002(6) 0.009(5)
C20 0.044(8) 0.028(6) 0.029(6) 0.007(5) 0.001(6) 0.003(5)
C21 0.040(8) 0.031(6) 0.027(6) 0.004(5) 0.001(6) 0.007(5)
C22 0.031(7) 0.023(5) 0.025(5) 0.000(4) -0.004(5) 0.004(5)

loop_
_atom_type_symbol
_atom_type_description
_atom_type_scat_dispersion_real
_atom_type_scat_dispersion_imag
_atom_type_scat_source
C C 0.0033 0.0016 'International Tables Vol C Tables 4.2.6.8 and 6.1.1.4'
H H 0 0 'International Tables Vol C Tables 4.2.6.8 and 6.1.1.4'
N N 0.0061 0.0033 'International Tables Vol C Tables 4.2.6.8 and 6.1.1.4'
O O 0.0106 0.006 'International Tables Vol C Tables 4.2.6.8 and 6.1.1.4'
P P 0.1023 0.0942 'International Tables Vol C Tables 4.2.6.8 and 6.1.1.4'
W W -0.849 6.8722 'International Tables Vol C Tables 4.2.6.8 and 6.1.1.4'

loop_
_geom_angle_atom_site_label_1
_geom_angle_atom_site_label_2
_geom_angle_atom_site_label_3
_geom_angle
N1 W1 C5 130.1(7)
N1 W1 C4 101.7(7)
C5 W1 C4 32.8(7)
N1 W1 C3 99.1(6)
C5 W1 C3 58.9(7)
C4 W1 C3 37.6(7)
N1 W1 C2 129.8(7)
C5 W1 C2 56.9(7)
C4 W1 C2 58.3(7)
C3 W1 C2 35.5(6)
N1 W1 C1 155.9(7)
C5 W1 C1 33.5(6)
C4 W1 C1 55.8(7)
C3 W1 C1 58.2(7)
C2 W1 C1 34.0(6)
N1 W1 P1 98.8(5)
C5 W1 P1 130.6(5)
C4 W1 P1 146.9(5)
C3 W1 P1 113.5(5)
C2 W1 P1 88.7(5)
C1 W1 P1 98.2(5)
N1 W1 W2 102.9(4)
C5 W1 W2 110.7(5)
C4 W1 W2 141.6(6)
C3 W1 W2 156.4(5)
C2 W1 W2 121.0(5)
C1 W1 W2 100.9(5)
P1 W1 W2 54.88(10)
N1 W1 H01 97
C5 W1 H01 85.5
C4 W1 H01 106.5
C3 W1 H01 143.1
C2 W1 H01 131.6
C1 W1 H01 98
P1 W1 H01 96.4
W2 W1 H01 41.6
N2 W2 C8 99.2(7)
N2 W2 C7 128.0(7)
C8 W2 C7 36.0(6)
N2 W2 C9 101.5(6)
C8 W2 C9 33.2(7)
C7 W2 C9 57.6(6)
N2 W2 C6 156.0(7)
C8 W2 C6 57.2(7)
C7 W2 C6 33.9(7)
C9 W2 C6 56.9(7)
N2 W2 C10 132.0(7)
C8 W2 C10 56.4(8)
C7 W2 C10 56.8(7)
C9 W2 C10 34.6(7)
C6 W2 C10 33.8(7)
N2 W2 P1 100.3(4)
C8 W2 P1 117.6(5)
C7 W2 P1 88.7(4)
C9 W2 P1 146.3(5)
C6 W2 P1 95.3(5)
C10 W2 P1 127.3(5)
N2 W2 W1 99.4(4)
C8 W2 W1 161.1(5)
C7 W2 W1 126.0(5)
C9 W2 W1 143.5(5)
C6 W2 W1 104.5(5)
C10 W2 W1 111.9(6)
P1 W2 W1 54.98(10)
N2 W2 H01 94.5
C8 W2 H01 139.8
C7 W2 H01 135.6
C9 W2 H01 107
C6 W2 H01 101.8
C10 W2 H01 86.6
P1 W2 H01 96.5
W1 W2 H01 41.6
C17 P1 C11 105.0(5)
C17 P1 W2 117.9(5)
C11 P1 W2 122.9(5)
C17 P1 W1 122.9(6)
C11 P1 W1 116.1(5)
W2 P1 W1 70.14(7)
O1 N1 W1 169.8(14)
O2 N2 W2 173.7(12)
C5 C1 C2 109.5(19)
C5 C1 W1 72.0(10)
C2 C1 W1 72.6(10)
C5 C1 H1 125.3
C2 C1 H1 125.3
W1 C1 H1 121.8
C1 C2 C3 109.0(17)
C1 C2 W1 73.4(10)
C3 C2 W1 71.7(9)
C1 C2 H2 125.5
C3 C2 H2 125.5
W1 C2 H2 121.1
C2 C3 C4 102.0(18)
C2 C3 W1 72.8(10)
C4 C3 W1 71.0(11)
C2 C3 H3 129
C4 C3 H3 129
W1 C3 H3 119.6
C5 C4 C3 109(2)
C5 C4 W1 73.5(12)
C3 C4 W1 71.4(10)
C5 C4 H4 125.7
C3 C4 H4 125.7
W1 C4 H4 121.2
C4 C5 C1 111(2)
C4 C5 W1 73.7(12)
C1 C5 W1 74.5(10)
C4 C5 H5 124.6
C1 C5 H5 124.6
W1 C5 H5 118.8
C7 C6 C10 109(2)
C7 C6 W2 71.5(10)
C10 C6 W2 73.6(11)
C7 C6 H6 125.4
C10 C6 H6 125.4
W2 C6 H6 121.1
C6 C7 C8 106.3(17)
C6 C7 W2 74.7(10)
C8 C7 W2 71.7(10)
C6 C7 H7 126.9
C8 C7 H7 126.9
W2 C7 H7 118.8
C9 C8 C7 109(2)
C9 C8 W2 74.8(12)
C7 C8 W2 72.2(10)
C9 C8 H8 125.6
C7 C8 H8 125.6
W2 C8 H8 119.1
C8 C9 C10 108.1(19)
C8 C9 W2 71.9(11)
C10 C9 W2 73.6(10)
C8 C9 H9 125.9
C10 C9 H9 125.9
W2 C9 H9 120.3
C6 C10 C9 108(2)
C6 C10 W2 72.6(11)
C9 C10 W2 71.8(10)
C6 C10 H10 126.1
C9 C10 H10 126.1
W2 C10 H10 121.2
C12 C11 C16 120.2(14)
C12 C11 P1 120.6(12)
C16 C11 P1 119.1(11)
C11 C12 C13 119.5(16)
C11 C12 H12 120.3
C13 C12 H12 120.3
C14 C13 C12 120.5(16)
C14 C13 H13 119.8
C12 C13 H13 119.8
C15 C14 C13 119.0(15)
C15 C14 H14 120.5
C13 C14 H14 120.5
C14 C15 C16 122.3(16)
C14 C15 H15 118.9
C16 C15 H15 118.9
C15 C16 C11 118.6(15)
C15 C16 H16 120.7
C11 C16 H16 120.7
C22 C17 C18 119.0(14)
C22 C17 P1 119.6(11)
C18 C17 P1 121.2(13)
C19 C18 C17 121.2(16)
C19 C18 H18 119.4
C17 C18 H18 119.4
C20 C19 C18 119.3(16)
C20 C19 H19 120.3
C18 C19 H19 120.3
C19 C20 C21 119.7(16)
C19 C20 H20 120.1
C21 C20 H20 120.1
C20 C21 C22 120.3(16)
C20 C21 H21 119.9
C22 C21 H21 119.9
C17 C22 C21 120.4(14)
C17 C22 H22 119.8
C21 C22 H22 119.8

loop_
_geom_bond_atom_site_label_1
_geom_bond_atom_site_label_2
_geom_bond_distance
W1 N1 1.792(12)
W1 C5 2.331(17)
W1 C4 2.333(19)
W1 C3 2.338(17)
W1 C2 2.352(17)
W1 C1 2.362(16)
W1 P1 2.412(4)
W1 W2 2.7699(7)
W1 H01 1.8512
W2 N2 1.784(13)
W2 C8 2.309(18)
W2 C7 2.315(16)
W2 C9 2.344(17)
W2 C6 2.355(17)
W2 C10 2.367(18)
W2 P1 2.409(3)
W2 H01 1.8513
P1 C17 1.823(16)
P1 C11 1.844(15)
N1 O1 1.213(16)
N2 O2 1.227(16)
C1 C5 1.35(3)
C1 C2 1.38(3)
C1 H1 0.95
C2 C3 1.43(3)
C2 H2 0.95
C3 C4 1.51(3)
C3 H3 0.95
C4 C5 1.32(3)
C4 H4 0.95
C5 H5 0.95
C6 C7 1.36(3)
C6 C10 1.37(3)
C6 H6 0.95
C7 C8 1.43(3)
C7 H7 0.95
C8 C9 1.33(3)
C8 H8 0.95
C9 C10 1.40(3)
C9 H9 0.95
C10 H10 0.95
C11 C12 1.36(2)
C11 C16 1.43(2)
C12 C13 1.41(2)
C12 H12 0.95
C13 C14 1.40(3)
C13 H13 0.95
C14 C15 1.36(2)
C14 H14 0.95
C15 C16 1.38(2)
C15 H15 0.95
C16 H16 0.95
C17 C22 1.36(2)
C17 C18 1.39(2)
C18 C19 1.38(2)
C18 H18 0.95
C19 C20 1.37(2)
C19 H19 0.95
C20 C21 1.38(2)
C20 H20 0.95
C21 C22 1.39(2)
C21 H21 0.95
C22 H22 0.95

loop_
_geom_torsion_atom_site_label_1
_geom_torsion_atom_site_label_2
_geom_torsion_atom_site_label_3
_geom_torsion_atom_site_label_4
_geom_torsion
C5 W1 N1 O1 -10(9)
C4 W1 N1 O1 8(8)
C3 W1 N1 O1 47(8)
C2 W1 N1 O1 67(8)
C1 W1 N1 O1 28(9)
P1 W1 N1 O1 162(8)
W2 W1 N1 O1 -142(8)
C5 C1 C2 C3 -0.4(19)
W1 C1 C2 C3 -63.3(11)
C5 C1 C2 W1 63.0(13)
C1 C2 C3 C4 -1.1(18)
W1 C2 C3 C4 -65.6(11)
C1 C2 C3 W1 64.4(12)
C2 C3 C4 C5 2.4(19)
W1 C3 C4 C5 -64.5(13)
C2 C3 C4 W1 66.9(11)
C3 C4 C5 C1 -3(2)
W1 C4 C5 C1 -65.9(13)
C3 C4 C5 W1 63.1(12)
C2 C1 C5 C4 2(2)
W1 C1 C5 C4 65.4(14)
C2 C1 C5 W1 -63.4(12)
C10 C6 C7 C8 -0.8(19)
W2 C6 C7 C8 -65.3(11)
C10 C6 C7 W2 64.5(13)
C6 C7 C8 C9 1(2)
W2 C7 C8 C9 -66.5(14)
C6 C7 C8 W2 67.3(12)
C7 C8 C9 C10 0(2)
W2 C8 C9 C10 -65.2(13)
C7 C8 C9 W2 64.8(12)
C7 C6 C10 C9 1(2)
W2 C6 C10 C9 63.6(12)
C7 C6 C10 W2 -63.1(12)
C8 C9 C10 C6 0(2)
W2 C9 C10 C6 -64.2(13)
C8 C9 C10 W2 64.1(14)
C17 P1 C11 C12 144.2(12)
W2 P1 C11 C12 5.7(16)
W1 P1 C11 C12 -76.7(14)
C17 P1 C11 C16 -41.1(16)
W2 P1 C11 C16 -179.6(11)
W1 P1 C11 C16 98.0(13)
C16 C11 C12 C13 2(3)
P1 C11 C12 C13 177.0(13)
C11 C12 C13 C14 -2(3)
C12 C13 C14 C15 2(3)
C13 C14 C15 C16 -1(3)
C14 C15 C16 C11 1(3)
C12 C11 C16 C15 -2(2)
P1 C11 C16 C15 -176.7(13)
C11 P1 C17 C22 -43.8(16)
W2 P1 C17 C22 97.3(13)
W1 P1 C17 C22 -179.4(11)
C11 P1 C17 C18 141.5(12)
W2 P1 C17 C18 -77.4(14)
W1 P1 C17 C18 5.9(16)
C22 C17 C18 C19 -1(3)
P1 C17 C18 C19 173.7(13)
C17 C18 C19 C20 1(3)
C18 C19 C20 C21 -1(3)
C19 C20 C21 C22 0(3)
C18 C17 C22 C21 0(2)
P1 C17 C22 C21 -174.8(13)
C20 C21 C22 C17 1(3)
